data_4126871
loop_
_publ_author_name
'Luo, Dong'
'Wang, Xue-Zhi'
'Yang, Chen'
'Zhou, Xiao-Ping'
'Li, Dan'

_publ_section_title
;
 Self-Assembly of Chiral Metal-Organic Tetartoid.
;
_journal_name_full 'Journal of the American Chemical Society'
_journal_paper_doi 10.1021/jacs.7b11285
_journal_year 2017
_chemical_formula_sum 'C216 H224 B Co20 F4 N72 O16'
_chemical_formula_weight 5350.07
_space_group_crystal_system cubic
_space_group_IT_number 196
_space_group_name_Hall 'F 2 2 3'
_space_group_name_H-M_alt 'F 2 3'
_symmetry_space_group_name_Hall 'F 2 2 3'
_symmetry_space_group_name_H-M 'F 2 3'
_atom_sites_solution_hydrogens mixed
_audit_creation_method SHELXL-2014/7
_cell_angle_alpha 90
_cell_angle_beta 90
_cell_angle_gamma 90
_cell_formula_units_Z 4
_cell_length_a 33.0134(4)
_cell_length_b 33.0134(4)
_cell_length_c 33.0134(4)
_cell_measurement_reflns_used 5496
_cell_measurement_temperature 100(2)
_cell_measurement_theta_max 70.7110
_cell_measurement_theta_min 3.7780
_cell_volume 35980.8(8)
_computing_structure_refinement 'SHELXL-2014/7 (Sheldrick, 2014)'
_diffrn_ambient_temperature 100(2)
_diffrn_detector_area_resol_mean 10
_diffrn_measured_fraction_theta_full 0.993
_diffrn_measured_fraction_theta_max 0.974
_diffrn_measurement_device_type 'XtaLAB AFC12 (RINC): Kappa single'
_diffrn_measurement_method '\w scans'
_diffrn_radiation_type CuK\a
_diffrn_radiation_wavelength 1.54184
_diffrn_reflns_av_R_equivalents 0.0340
_diffrn_reflns_av_unetI/netI 0.0350
_diffrn_reflns_Laue_measured_fraction_full 0.993
_diffrn_reflns_Laue_measured_fraction_max 0.974
_diffrn_reflns_limit_h_max 27
_diffrn_reflns_limit_h_min -39
_diffrn_reflns_limit_k_max 14
_diffrn_reflns_limit_k_min -28
_diffrn_reflns_limit_l_max 40
_diffrn_reflns_limit_l_min -37
_diffrn_reflns_number 9136
_diffrn_reflns_point_group_measured_fraction_full 0.878
_diffrn_reflns_point_group_measured_fraction_max 0.848
_diffrn_reflns_theta_full 67.684
_diffrn_reflns_theta_max 70.825
_diffrn_reflns_theta_min 3.787
_diffrn_source 'fine-focus sealed X-ray tube'
_exptl_absorpt_coefficient_mu 7.414
_exptl_absorpt_correction_T_max 1
_exptl_absorpt_correction_T_min 0.16996
_exptl_absorpt_correction_type multi-scan
_exptl_crystal_colour purple
_exptl_crystal_density_diffrn 0.988
_exptl_crystal_description polyhedron
_exptl_crystal_F_000 10932
_exptl_crystal_size_max 0.25
_exptl_crystal_size_mid 0.23
_exptl_crystal_size_min 0.22
_refine_diff_density_max 0.938
_refine_diff_density_min -0.702
_refine_diff_density_rms 0.114
_refine_ls_abs_structure_details
;
 Classical Flack method preferred over Parsons because s.u. lower.
;
_refine_ls_abs_structure_Flack 0.003(9)
_refine_ls_extinction_method none
_refine_ls_goodness_of_fit_ref 1.136
_refine_ls_hydrogen_treatment constr
_refine_ls_matrix_type full
_refine_ls_number_parameters 234
_refine_ls_number_reflns 4944
_refine_ls_number_restraints 0
_refine_ls_restrained_S_all 1.136
_refine_ls_R_factor_all 0.0823
_refine_ls_R_factor_gt 0.0792
_refine_ls_shift/su_max 0.001
_refine_ls_shift/su_mean 0.000
_refine_ls_structure_factor_coef Fsqd
_refine_ls_weighting_details 'w=1/[\s^2^(Fo^2^)+(0.1201P)^2^+754.1888P] where P=(Fo^2^+2Fc^2^)/3'
_refine_ls_weighting_scheme calc
_refine_ls_wR_factor_gt 0.2237
_refine_ls_wR_factor_ref 0.2276
_reflns_Friedel_coverage 0.650
_reflns_Friedel_fraction_full 0.748
_reflns_Friedel_fraction_max 0.707
_reflns_number_gt 4673
_reflns_number_total 4944
_reflns_threshold_expression 'I > 2\s(I)'
_cod_data_source_file ja7b11285_si_002.cif
_cod_data_source_block lambda-1
_cod_original_cell_volume 35980.7(13)
_cod_database_code 4126871
_shelx_shelxl_version_number 2014/7
_shelx_space_group_comment
;
The symmetry employed for this shelxl refinement is uniquely defined
by the following loop, which should always be used as a source of
symmetry information in preference to the above space-group names.
They are only intended as comments.
;

loop_
_space_group_symop_operation_xyz
'x, y, z'
'z, x, y'
'y, z, x'
'-y, -z, x'
'z, -x, -y'
'-y, z, -x'
'-z, -x, y'
'-z, x, -y'
'y, -z, -x'
'-x, -y, z'
'x, -y, -z'
'-x, y, -z'
'x, y+1/2, z+1/2'
'z, x+1/2, y+1/2'
'y, z+1/2, x+1/2'
'-y, -z+1/2, x+1/2'
'z, -x+1/2, -y+1/2'
'-y, z+1/2, -x+1/2'
'-z, -x+1/2, y+1/2'
'-z, x+1/2, -y+1/2'
'y, -z+1/2, -x+1/2'
'-x, -y+1/2, z+1/2'
'x, -y+1/2, -z+1/2'
'-x, y+1/2, -z+1/2'
'x+1/2, y, z+1/2'
'z+1/2, x, y+1/2'
'y+1/2, z, x+1/2'
'-y+1/2, -z, x+1/2'
'z+1/2, -x, -y+1/2'
'-y+1/2, z, -x+1/2'
'-z+1/2, -x, y+1/2'
'-z+1/2, x, -y+1/2'
'y+1/2, -z, -x+1/2'
'-x+1/2, -y, z+1/2'
'x+1/2, -y, -z+1/2'
'-x+1/2, y, -z+1/2'
'x+1/2, y+1/2, z'
'z+1/2, x+1/2, y'
'y+1/2, z+1/2, x'
'-y+1/2, -z+1/2, x'
'z+1/2, -x+1/2, -y'
'-y+1/2, z+1/2, -x'
'-z+1/2, -x+1/2, y'
'-z+1/2, x+1/2, -y'
'y+1/2, -z+1/2, -x'
'-x+1/2, -y+1/2, z'
'x+1/2, -y+1/2, -z'
'-x+1/2, y+1/2, -z'

loop_
_atom_site_label
_atom_site_type_symbol
_atom_site_fract_x
_atom_site_fract_y
_atom_site_fract_z
_atom_site_U_iso_or_equiv
_atom_site_adp_type
_atom_site_occupancy
_atom_site_site_symmetry_order
_atom_site_calc_flag
_atom_site_refinement_flags_posn
_atom_site_refinement_flags_adp
_atom_site_refinement_flags_occupancy
Co1 Co 0.61274(4) 0.88726(4) 0.11274(4) 0.0195(6) Uani 1 3 d S T P
Co2 Co 0.60721(4) 0.89279(4) 0.39279(4) 0.0102(5) Uani 1 3 d S T P
Co3 Co 0.70469(4) 0.96607(4) 0.25597(4) 0.0181(4) Uani 1 1 d . . .
O1 O 0.7500 0.9241(2) 0.2500 0.0059(14) Uani 1 2 d S T P
O2 O 0.7500 1.0023(3) 0.2500 0.0212(19) Uani 1 2 d S T P
N3 N 0.6558(2) 1.0111(2) 0.2573(2) 0.0186(16) Uani 1 1 d . . .
C11 C 0.6608(2) 0.9511(2) 0.4184(2) 0.0102(16) Uani 1 1 d . . .
H11 H 0.6754 0.9691 0.4344 0.012 Uiso 1 1 calc R U .
N5 N 0.6486(2) 0.9154(2) 0.3578(2) 0.0098(8) Uani 1 1 d . . .
N2 N 0.6699(2) 0.9490(2) 0.2074(2) 0.0144(14) Uani 1 1 d . . .
C8 C 0.6596(2) 0.9162(3) 0.3193(3) 0.0130(12) Uani 1 1 d . . .
N1 N 0.6340(2) 0.9226(2) 0.1577(2) 0.0164(15) Uani 1 1 d . . .
C10 C 0.6711(2) 0.9444(2) 0.3771(2) 0.0079(15) Uani 1 1 d . . .
N6 N 0.6303(2) 0.9312(2) 0.4328(2) 0.0098(8) Uani 1 1 d . . .
C2 C 0.6688(3) 0.9215(3) 0.1791(3) 0.0174(18) Uani 1 1 d . . .
C14 C 0.5956(3) 0.8878(3) 0.5273(2) 0.0132(16) Uani 1 1 d . . .
H14 H 0.5692 0.8971 0.5240 0.016 Uiso 1 1 calc R U .
N4 N 0.6890(2) 0.9449(2) 0.3123(2) 0.0098(8) Uani 1 1 d . . .
C12 C 0.6167(3) 0.9390(3) 0.4748(2) 0.0136(16) Uani 1 1 d . . .
H12A H 0.5876 0.9435 0.4746 0.016 Uiso 1 1 calc R U .
H12B H 0.6294 0.9637 0.4844 0.016 Uiso 1 1 calc R U .
C17 C 0.6742(3) 0.8614(3) 0.5383(3) 0.0164(17) Uani 1 1 d . . .
C13 C 0.6262(3) 0.9050(2) 0.5043(2) 0.0107(16) Uani 1 1 d . . .
C18 C 0.6659(3) 0.8919(3) 0.5097(3) 0.0156(17) Uani 1 1 d . . .
H18 H 0.6867 0.9031 0.4945 0.019 Uiso 1 1 calc R U .
C7 C 0.6452(2) 0.8888(3) 0.2861(2) 0.0130(12) Uani 1 1 d . . .
H7A H 0.6337 0.8648 0.2977 0.020 Uiso 1 1 calc R U .
H7B H 0.6677 0.8816 0.2691 0.020 Uiso 1 1 calc R U .
H7C H 0.6251 0.9025 0.2702 0.020 Uiso 1 1 calc R U .
C4 C 0.6337(3) 0.9697(3) 0.2052(3) 0.0170(17) Uani 1 1 d . . .
C3 C 0.6118(3) 0.9535(3) 0.1742(3) 0.0209(19) Uani 1 1 d . . .
H3 H 0.5863 0.9619 0.1657 0.025 Uiso 1 1 calc R U .
C16 C 0.6426(3) 0.8438(3) 0.5594(3) 0.0162(17) Uani 1 1 d . . .
H16 H 0.6479 0.8224 0.5770 0.019 Uiso 1 1 calc R U .
C9 C 0.6962(2) 0.9622(2) 0.3493(2) 0.0118(16) Uani 1 1 d . . .
H9 H 0.7149 0.9825 0.3547 0.014 Uiso 1 1 calc R U .
C1 C 0.7022(3) 0.8923(3) 0.1707(3) 0.0202(19) Uani 1 1 d . . .
H1A H 0.7262 0.9008 0.1847 0.030 Uiso 1 1 calc R U .
H1B H 0.7074 0.8914 0.1421 0.030 Uiso 1 1 calc R U .
H1C H 0.6945 0.8658 0.1800 0.030 Uiso 1 1 calc R U .
C15 C 0.6032(3) 0.8576(3) 0.5547(3) 0.0187(18) Uani 1 1 d . . .
H15 H 0.5822 0.8465 0.5699 0.022 Uiso 1 1 calc R U .
C6 C 0.6516(3) 1.0477(3) 0.2831(3) 0.0205(19) Uani 1 1 d . . .
H6A H 0.6319 1.0658 0.2708 0.025 Uiso 1 1 calc R U .
H6B H 0.6774 1.0618 0.2838 0.025 Uiso 1 1 calc R U .
C5 C 0.6280(3) 1.0040(3) 0.2318(3) 0.024(2) Uani 1 1 d . . .
H5 H 0.6050 1.0201 0.2303 0.029 Uiso 1 1 calc R U .
B1 B 0.5000 1.0000 0.5000 0.006(6) Uani 1 12 d S T P
O3 O 0.5782(3) 0.9218(3) 0.0782(3) 0.075(6) Uani 1 3 d S T P
H3A H 0.5794 0.9627 0.0420 0.112 Uiso 0.3333 1 d R U P
H3B H 0.5270 0.9306 0.0614 0.112 Uiso 0.3333 1 d R U P
F1 F 0.4787(4) 0.9787(4) 0.4787(4) 0.115(8) Uani 1 3 d S T P

loop_
_atom_site_aniso_label
_atom_site_aniso_U_11
_atom_site_aniso_U_22
_atom_site_aniso_U_33
_atom_site_aniso_U_23
_atom_site_aniso_U_13
_atom_site_aniso_U_12
Co1 0.0195(6) 0.0195(6) 0.0195(6) 0.0008(6) -0.0008(6) 0.0008(6)
Co2 0.0102(5) 0.0102(5) 0.0102(5) -0.0024(5) 0.0024(5) 0.0024(5)
Co3 0.0178(7) 0.0213(8) 0.0152(7) 0.0008(6) 0.0030(6) 0.0003(6)
O1 0.002(3) 0.009(3) 0.007(3) 0.000 0.000(3) 0.000
O2 0.026(5) 0.012(4) 0.025(4) 0.000 0.003(4) 0.000
N3 0.021(4) 0.017(4) 0.017(4) -0.003(3) 0.004(3) -0.001(3)
C11 0.015(4) 0.007(4) 0.008(4) -0.002(3) 0.004(3) 0.002(3)
N5 0.0083(18) 0.0125(19) 0.0086(18) -0.0040(15) 0.0043(15) 0.0026(15)
N2 0.009(3) 0.018(4) 0.016(3) -0.001(3) -0.002(3) 0.003(3)
C8 0.011(3) 0.017(3) 0.011(3) 0.000(2) 0.007(2) -0.004(2)
N1 0.013(3) 0.017(4) 0.019(4) -0.002(3) 0.003(3) 0.000(3)
C10 0.009(4) 0.010(4) 0.005(3) -0.002(3) 0.000(3) 0.004(3)
N6 0.0083(18) 0.0125(19) 0.0086(18) -0.0040(15) 0.0043(15) 0.0026(15)
C2 0.020(4) 0.016(4) 0.017(4) -0.002(4) 0.007(4) 0.003(4)
C14 0.012(4) 0.017(4) 0.010(4) -0.002(3) -0.002(3) 0.004(3)
N4 0.0083(18) 0.0125(19) 0.0086(18) -0.0040(15) 0.0043(15) 0.0026(15)
C12 0.013(4) 0.014(4) 0.014(4) -0.002(3) 0.003(3) 0.001(3)
C17 0.018(4) 0.014(4) 0.017(4) -0.003(3) 0.005(4) 0.006(3)
C13 0.015(4) 0.011(4) 0.007(3) -0.005(3) 0.001(3) -0.003(3)
C18 0.016(4) 0.019(4) 0.012(4) -0.005(3) 0.010(3) -0.003(4)
C7 0.011(3) 0.017(3) 0.011(3) 0.000(2) 0.007(2) -0.004(2)
C4 0.013(4) 0.018(4) 0.020(4) -0.001(4) -0.007(4) 0.008(3)
C3 0.020(4) 0.024(5) 0.019(4) -0.004(4) 0.000(4) 0.010(4)
C16 0.018(4) 0.019(4) 0.012(4) 0.001(3) -0.001(3) 0.003(4)
C9 0.012(4) 0.012(4) 0.012(4) 0.000(3) -0.006(3) -0.005(3)
C1 0.015(4) 0.023(5) 0.022(4) -0.011(4) 0.001(4) 0.003(4)
C15 0.021(4) 0.015(4) 0.020(4) -0.003(4) 0.008(4) -0.002(4)
C6 0.025(5) 0.016(4) 0.021(4) -0.001(4) 0.003(4) -0.002(4)
C5 0.024(5) 0.027(5) 0.022(5) -0.002(4) 0.003(4) 0.006(4)
B1 0.006(6) 0.006(6) 0.006(6) 0.000 0.000 0.000
O3 0.075(6) 0.075(6) 0.075(6) 0.012(6) -0.012(6) 0.012(6)
F1 0.115(8) 0.115(8) 0.115(8) -0.022(7) -0.022(7) -0.022(7)

loop_
_atom_type_symbol
_atom_type_description
_atom_type_scat_dispersion_real
_atom_type_scat_dispersion_imag
_atom_type_scat_source
C C 0.0181 0.0091 'International Tables Vol C Tables 4.2.6.8 and 6.1.1.4'
H H 0.0000 0.0000 'International Tables Vol C Tables 4.2.6.8 and 6.1.1.4'
B B 0.0090 0.0039 'International Tables Vol C Tables 4.2.6.8 and 6.1.1.4'
N N 0.0311 0.0180 'International Tables Vol C Tables 4.2.6.8 and 6.1.1.4'
O O 0.0492 0.0322 'International Tables Vol C Tables 4.2.6.8 and 6.1.1.4'
F F 0.0727 0.0534 'International Tables Vol C Tables 4.2.6.8 and 6.1.1.4'
Co Co -2.3653 3.6143 'International Tables Vol C Tables 4.2.6.8 and 6.1.1.4'

loop_
_geom_angle_atom_site_label_1
_geom_angle_atom_site_label_2
_geom_angle_atom_site_label_3
_geom_angle
_geom_angle_site_symmetry_1
_geom_angle_site_symmetry_3
O3 Co1 N1 107.0(2) . 28_664
O3 Co1 N1 107.0(2) . 41_566
N1 Co1 N1 111.8(2) 28_664 41_566
O3 Co1 N1 107.0(2) . .
N1 Co1 N1 111.8(2) 28_664 .
N1 Co1 N1 111.8(2) 41_566 .
N5 Co2 N5 94.6(3) . 42_656
N5 Co2 N5 94.6(3) . 19_664
N5 Co2 N5 94.6(3) 42_656 19_664
N5 Co2 N6 176.7(3) . 19_664
N5 Co2 N6 88.0(3) 42_656 19_664
N5 Co2 N6 83.1(3) 19_664 19_664
N5 Co2 N6 88.0(3) . 42_656
N5 Co2 N6 83.1(3) 42_656 42_656
N5 Co2 N6 176.7(3) 19_664 42_656
N6 Co2 N6 94.4(3) 19_664 42_656
N5 Co2 N6 83.1(3) . .
N5 Co2 N6 176.7(3) 42_656 .
N5 Co2 N6 88.0(3) 19_664 .
N6 Co2 N6 94.4(3) 19_664 .
N6 Co2 N6 94.4(3) 42_656 .
O2 Co3 O1 80.9(2) . .
O2 Co3 N2 121.7(2) . .
O1 Co3 N2 98.4(2) . .
O2 Co3 N4 120.0(2) . .
O1 Co3 N4 92.3(2) . .
N2 Co3 N4 118.3(3) . .
O2 Co3 N3 98.8(3) . .
O1 Co3 N3 175.6(2) . .
N2 Co3 N3 77.9(3) . .
N4 Co3 N3 91.5(3) . .
Co3 O1 Co3 94.9(3) . 36_655
Co3 O2 Co3 103.2(4) 36_655 .
C5 N3 C6 117.7(8) . .
C5 N3 Co3 113.2(6) . .
C6 N3 Co3 129.1(6) . .
N6 C11 C10 117.3(7) . .
C8 N5 C10 106.5(7) . .
C8 N5 Co2 140.8(6) . .
C10 N5 Co2 111.9(5) . .
C2 N2 C4 106.5(7) . .
C2 N2 Co3 140.3(6) . .
C4 N2 Co3 112.8(6) . .
N5 C8 N4 111.6(7) . .
N5 C8 C7 127.1(7) . .
N4 C8 C7 121.2(7) . .
C2 N1 C3 105.6(7) . .
C2 N1 Co1 131.8(6) . .
C3 N1 Co1 122.6(6) . .
C9 C10 N5 108.4(7) . .
C9 C10 C11 136.1(8) . .
N5 C10 C11 115.2(7) . .
C11 N6 C12 119.5(7) . .
C11 N6 Co2 112.4(5) . .
C12 N6 Co2 128.2(5) . .
N2 C2 N1 112.4(8) . .
N2 C2 C1 124.2(8) . .
N1 C2 C1 123.4(8) . .
C15 C14 C13 121.8(8) . .
C9 N4 C8 105.0(6) . .
C9 N4 Co3 128.6(5) . .
C8 N4 Co3 124.3(5) . .
N6 C12 C13 114.1(7) . .
C16 C17 C18 119.6(8) . .
C16 C17 C6 118.8(8) . 19_664
C18 C17 C6 121.6(8) . 19_664
C14 C13 C18 119.4(8) . .
C14 C13 C12 120.0(7) . .
C18 C13 C12 120.5(7) . .
C13 C18 C17 119.4(8) . .
C3 C4 N2 107.5(8) . .
C3 C4 C5 134.1(8) . .
N2 C4 C5 118.1(8) . .
C4 C3 N1 108.0(8) . .
C17 C16 C15 120.8(8) . .
N4 C9 C10 108.4(7) . .
C14 C15 C16 118.9(8) . .
N3 C6 C17 113.3(7) . 42_656
N3 C5 C4 117.1(9) . .
F1 B1 F1 109.471(2) . 42_656
F1 B1 F1 109.471(6) . 40_665
F1 B1 F1 109.471(17) 42_656 40_665
F1 B1 F1 109.471(2) . 17_566
F1 B1 F1 109.471(2) 42_656 17_566
F1 B1 F1 109.471(6) 40_665 17_566

loop_
_geom_bond_atom_site_label_1
_geom_bond_atom_site_label_2
_geom_bond_distance
_geom_bond_site_symmetry_2
Co1 O3 1.98(2) .
Co1 N1 2.015(7) 28_664
Co1 N1 2.015(7) 41_566
Co1 N1 2.015(7) .
Co2 N5 1.938(7) .
Co2 N5 1.939(7) 42_656
Co2 N5 1.939(7) 19_664
Co2 N6 1.983(7) 19_664
Co2 N6 1.983(7) 42_656
Co2 N6 1.983(7) .
Co3 O2 1.925(5) .
Co3 O1 2.048(5) .
Co3 N2 2.052(7) .
Co3 N4 2.054(7) .
Co3 N3 2.195(8) .
O1 Co3 2.048(5) 36_655
O2 Co3 1.925(5) 36_655
N3 C5 1.267(13) .
N3 C6 1.485(11) .
C11 N6 1.291(11) .
C11 C10 1.422(10) .
N5 C8 1.322(10) .
N5 C10 1.370(10) .
N2 C2 1.302(12) .
N2 C4 1.381(10) .
C8 N4 1.376(11) .
C8 C7 1.498(12) .
N1 C2 1.349(12) .
N1 C3 1.367(12) .
C10 C9 1.368(11) .
N6 C12 1.482(10) .
C2 C1 1.491(12) .
C14 C15 1.371(13) .
C14 C13 1.383(12) .
N4 C9 1.368(10) .
C12 C13 1.522(12) .
C17 C16 1.381(13) .
C17 C18 1.406(13) .
C17 C6 1.509(12) 19_664
C13 C18 1.389(12) .
C4 C3 1.364(13) .
C4 C5 1.443(13) .
C16 C15 1.389(13) .
C6 C17 1.509(12) 42_656
B1 F1 1.22(2) .
B1 F1 1.22(2) 42_656
B1 F1 1.22(2) 40_665
B1 F1 1.22(2) 17_566

loop_
_platon_squeeze_void_nr
_platon_squeeze_void_average_x
_platon_squeeze_void_average_y
_platon_squeeze_void_average_z
_platon_squeeze_void_volume
_platon_squeeze_void_count_electrons
_platon_squeeze_void_content
1 0.316 -0.008 0.005 16777 4235 ' '
2 0.250 0.250 0.250 361 171 ' '
3 0.750 0.250 0.750 361 171 ' '
4 0.750 0.750 0.250 361 171 ' '
5 0.250 0.750 0.750 361 171 ' '
